data_7203483
loop_
_publ_author_name
'Barooah, Nilotpal'
'Sarma, Rupam J.'
'Baruah, Jubaraj B.'

_publ_section_title
;
 Solid-state hydrogen bonded assembly of
 N,N?-bis(glycinyl)-pyromellitic diimide with aromatic guests
;
_journal_issue 8
_journal_name_full CrystEngComm
_journal_page_first 608
_journal_paper_doi 10.1039/b607323a
_journal_volume 8
_journal_year 2006
_chemical_formula_sum 'C14 H8 N2 O8'
_chemical_formula_weight 332.22
_chemical_name_systematic
;
?
;
_space_group_IT_number 2
_symmetry_cell_setting triclinic
_symmetry_space_group_name_Hall '-P 1'
_symmetry_space_group_name_H-M 'P -1'
_atom_sites_solution_hydrogens geom
_atom_sites_solution_primary direct
_atom_sites_solution_secondary difmap
_audit_creation_method SHELXL-97
_cell_angle_alpha 90.588(9)
_cell_angle_beta 98.023(8)
_cell_angle_gamma 95.211(8)
_cell_formula_units_Z 1
_cell_length_a 5.1088(5)
_cell_length_b 5.3102(6)
_cell_length_c 12.3475(15)
_cell_measurement_reflns_used 1348
_cell_measurement_temperature 296(2)
_cell_measurement_theta_max 0.00
_cell_measurement_theta_min 0.00
_cell_volume 330.23(6)
_computing_cell_refinement 'Bruker SMART'
_computing_data_collection 'Bruker SMART'
_computing_data_reduction 'Bruker SAINT'
_computing_molecular_graphics 'Bruker SHELXTL'
_computing_publication_material 'Bruker SHELXTL'
_computing_structure_refinement 'SHELXL-97 (Sheldrick, 1997)'
_computing_structure_solution 'SHELXS-97 (Sheldrick, 1990)'
_diffrn_ambient_temperature 296(2)
_diffrn_measured_fraction_theta_full 0.879
_diffrn_measured_fraction_theta_max 0.879
_diffrn_measurement_device_type 'CCD area detector'
_diffrn_measurement_method 'phi and omega scans'
_diffrn_radiation_monochromator graphite
_diffrn_radiation_source 'fine-focus sealed tube'
_diffrn_radiation_type MoK\a
_diffrn_radiation_wavelength 0.71073
_diffrn_reflns_av_R_equivalents 0.0153
_diffrn_reflns_av_sigmaI/netI 0.0234
_diffrn_reflns_limit_h_max 6
_diffrn_reflns_limit_h_min -6
_diffrn_reflns_limit_k_max 6
_diffrn_reflns_limit_k_min -5
_diffrn_reflns_limit_l_max 15
_diffrn_reflns_limit_l_min -16
_diffrn_reflns_number 2661
_diffrn_reflns_theta_full 28.28
_diffrn_reflns_theta_max 28.28
_diffrn_reflns_theta_min 1.67
_exptl_absorpt_coefficient_mu 0.141
_exptl_absorpt_correction_type none
_exptl_crystal_colour colorless
_exptl_crystal_density_diffrn 1.671
_exptl_crystal_density_meas 0
_exptl_crystal_density_method 'not measured'
_exptl_crystal_description blocks
_exptl_crystal_F_000 170
_exptl_crystal_size_max 0.26
_exptl_crystal_size_mid 0.22
_exptl_crystal_size_min 0.14
_refine_diff_density_max 0.188
_refine_diff_density_min -0.233
_refine_diff_density_rms 0.043
_refine_ls_extinction_method none
_refine_ls_goodness_of_fit_ref 1.029
_refine_ls_hydrogen_treatment mixed
_refine_ls_matrix_type full
_refine_ls_number_parameters 113
_refine_ls_number_reflns 1438
_refine_ls_number_restraints 0
_refine_ls_restrained_S_all 1.029
_refine_ls_R_factor_all 0.0428
_refine_ls_R_factor_gt 0.0369
_refine_ls_shift/su_max 0.000
_refine_ls_shift/su_mean 0.000
_refine_ls_structure_factor_coef Fsqd
_refine_ls_weighting_details 'calc w=1/[\s^2^(Fo^2^)+(0.0489P)^2^+0.0793P] where P=(Fo^2^+2Fc^2^)/3'
_refine_ls_weighting_scheme calc
_refine_ls_wR_factor_gt 0.0944
_refine_ls_wR_factor_ref 0.0995
_reflns_number_gt 1242
_reflns_number_total 1438
_reflns_threshold_expression >2sigma(I)
_cod_data_source_file b607323a.txt
_cod_data_source_block pmgi_06
_cod_depositor_comments
;
The following automatic conversions were performed:
'_symmetry_cell_setting' value 'Triclinic' changed to 'triclinic'
according to '/home/saulius/struct/CIF-dictionaries/cif_core.dic'
dictionary named 'cif_core.dic' version 2.4.1 from 2010-06-29.

Automatic conversion script
Id: cif_fix_enum 1527 2010-12-29 10:47:43Z saulius 
;
_cod_original_sg_symbol_H-M P-1
_cod_database_code 7203483

loop_
_symmetry_equiv_pos_as_xyz
'x, y, z'
'-x, -y, -z'

loop_
_atom_site_label
_atom_site_type_symbol
_atom_site_fract_x
_atom_site_fract_y
_atom_site_fract_z
_atom_site_U_iso_or_equiv
_atom_site_adp_type
_atom_site_occupancy
_atom_site_symmetry_multiplicity
_atom_site_calc_flag
_atom_site_refinement_flags
_atom_site_disorder_assembly
_atom_site_disorder_group
C7 C 0.6776(3) 0.1840(3) 0.14602(11) 0.0400(3) Uani 1 1 d . . .
C1 C 0.8044(3) 0.2210(3) 0.41419(11) 0.0389(3) Uani 1 1 d . . .
C5 C 1.1480(3) -0.2057(3) 0.04193(11) 0.0381(3) Uani 1 1 d . . .
H5 H 1.2433 -0.3381 0.0691 0.046 Uiso 1 1 calc R . .
C4 C 0.9790(3) -0.0903(3) 0.10076(11) 0.0362(3) Uani 1 1 d . . .
C3 C 0.9162(3) -0.1442(3) 0.21280(11) 0.0411(3) Uani 1 1 d . . .
C6 C 0.8364(2) 0.1081(3) 0.06064(11) 0.0360(3) Uani 1 1 d . . .
C2 C 0.6272(3) 0.0432(3) 0.33503(12) 0.0493(4) Uani 1 1 d . . .
H2A H 0.6096 -0.1225 0.3670 0.059 Uiso 1 1 calc R . .
H2B H 0.4520 0.1032 0.3216 0.059 Uiso 1 1 calc R . .
O1 O 1.0421(2) 0.2639(2) 0.41024(9) 0.0494(3) Uani 1 1 d . . .
O2 O 0.6795(2) 0.3166(3) 0.48607(11) 0.0697(4) Uani 1 1 d . . .
O3 O 1.0046(3) -0.2953(2) 0.27628(9) 0.0582(3) Uani 1 1 d . . .
O4 O 0.5299(2) 0.3487(2) 0.14371(10) 0.0566(3) Uani 1 1 d . . .
N1 N 0.7302(2) 0.0219(2) 0.23214(9) 0.0433(3) Uani 1 1 d . . .
H2O H 0.787(8) 0.457(8) 0.525(3) 0.167(14) Uiso 1 1 d . . .

loop_
_atom_site_aniso_label
_atom_site_aniso_U_11
_atom_site_aniso_U_22
_atom_site_aniso_U_33
_atom_site_aniso_U_23
_atom_site_aniso_U_13
_atom_site_aniso_U_12
C7 0.0355(6) 0.0442(8) 0.0389(7) -0.0075(6) 0.0004(6) 0.0046(6)
C1 0.0391(7) 0.0454(8) 0.0335(7) 0.0000(6) 0.0075(5) 0.0081(6)
C5 0.0385(6) 0.0365(7) 0.0384(7) -0.0003(6) -0.0016(6) 0.0092(5)
C4 0.0370(6) 0.0358(7) 0.0340(6) -0.0009(5) -0.0014(5) 0.0034(5)
C3 0.0448(7) 0.0414(8) 0.0354(7) -0.0019(6) 0.0011(6) 0.0030(6)
C6 0.0342(6) 0.0358(7) 0.0366(7) -0.0048(5) -0.0003(5) 0.0053(5)
C2 0.0461(8) 0.0606(10) 0.0413(8) -0.0060(7) 0.0114(6) -0.0011(7)
O1 0.0399(5) 0.0583(7) 0.0506(6) -0.0078(5) 0.0104(5) 0.0024(5)
O2 0.0455(6) 0.0959(11) 0.0685(8) -0.0390(8) 0.0144(6) 0.0050(7)
O3 0.0743(8) 0.0580(7) 0.0438(6) 0.0126(5) 0.0063(5) 0.0161(6)
O4 0.0543(6) 0.0623(7) 0.0566(7) -0.0051(5) 0.0082(5) 0.0250(6)
N1 0.0445(6) 0.0511(7) 0.0341(6) -0.0046(5) 0.0045(5) 0.0056(5)

loop_
_atom_type_symbol
_atom_type_description
_atom_type_scat_dispersion_real
_atom_type_scat_dispersion_imag
_atom_type_scat_source
C C 0.0033 0.0016 'International Tables Vol C Tables 4.2.6.8 and 6.1.1.4'
H H 0.0000 0.0000 'International Tables Vol C Tables 4.2.6.8 and 6.1.1.4'
N N 0.0061 0.0033 'International Tables Vol C Tables 4.2.6.8 and 6.1.1.4'
O O 0.0106 0.0060 'International Tables Vol C Tables 4.2.6.8 and 6.1.1.4'

loop_
_geom_angle_atom_site_label_1
_geom_angle_atom_site_label_2
_geom_angle_atom_site_label_3
_geom_angle
_geom_angle_site_symmetry_1
_geom_angle_site_symmetry_3
_geom_angle_publ_flag
O4 C7 N1 125.20(13) . . ?
O4 C7 C6 128.84(14) . . ?
N1 C7 C6 105.96(11) . . ?
O1 C1 O2 124.93(14) . . ?
O1 C1 C2 122.43(13) . . ?
O2 C1 C2 112.63(13) . . ?
C4 C5 C6 114.46(12) . 2_755 ?
C4 C5 H5 122.8 . . ?
C6 C5 H5 122.8 2_755 . ?
C5 C4 C6 123.00(12) . . ?
C5 C4 C3 129.03(12) . . ?
C6 C4 C3 107.97(12) . . ?
O3 C3 N1 125.38(14) . . ?
O3 C3 C4 128.78(13) . . ?
N1 C3 C4 105.83(11) . . ?
C5 C6 C4 122.55(12) 2_755 . ?
C5 C6 C7 129.48(12) 2_755 . ?
C4 C6 C7 107.97(12) . . ?
N1 C2 C1 111.79(12) . . ?
N1 C2 H2A 109.3 . . ?
C1 C2 H2A 109.3 . . ?
N1 C2 H2B 109.3 . . ?
C1 C2 H2B 109.3 . . ?
H2A C2 H2B 107.9 . . ?
C1 O2 H2O 111(2) . . ?
C7 N1 C3 112.19(12) . . ?
C7 N1 C2 123.47(13) . . ?
C3 N1 C2 123.96(13) . . ?

loop_
_geom_bond_atom_site_label_1
_geom_bond_atom_site_label_2
_geom_bond_distance
_geom_bond_site_symmetry_2
_geom_bond_publ_flag
C7 O4 1.2039(17) . ?
C7 N1 1.3875(19) . ?
C7 C6 1.4904(18) . ?
C1 O1 1.2226(17) . ?
C1 O2 1.2886(17) . ?
C1 C2 1.498(2) . ?
C5 C4 1.3821(18) . ?
C5 C6 1.3833(18) 2_755 ?
C5 H5 0.9300 . ?
C4 C6 1.3912(18) . ?
C4 C3 1.4879(19) . ?
C3 O3 1.2007(17) . ?
C3 N1 1.3960(19) . ?
C6 C5 1.3833(18) 2_755 ?
C2 N1 1.4486(18) . ?
C2 H2A 0.9700 . ?
C2 H2B 0.9700 . ?
O2 H2O 0.96(4) . ?

loop_
_geom_torsion_atom_site_label_1
_geom_torsion_atom_site_label_2
_geom_torsion_atom_site_label_3
_geom_torsion_atom_site_label_4
_geom_torsion
_geom_torsion_site_symmetry_1
_geom_torsion_site_symmetry_2
_geom_torsion_site_symmetry_3
_geom_torsion_site_symmetry_4
_geom_torsion_publ_flag
C6 C5 C4 C6 -0.1(2) 2_755 . . . ?
C6 C5 C4 C3 -179.41(13) 2_755 . . . ?
C5 C4 C3 O3 2.0(3) . . . . ?
C6 C4 C3 O3 -177.36(15) . . . . ?
C5 C4 C3 N1 -178.70(14) . . . . ?
C6 C4 C3 N1 1.95(15) . . . . ?
C5 C4 C6 C5 0.2(2) . . . 2_755 ?
C3 C4 C6 C5 179.56(13) . . . 2_755 ?
C5 C4 C6 C7 -179.83(13) . . . . ?
C3 C4 C6 C7 -0.42(15) . . . . ?
O4 C7 C6 C5 -0.5(3) . . . 2_755 ?
N1 C7 C6 C5 178.76(14) . . . 2_755 ?
O4 C7 C6 C4 179.44(15) . . . . ?
N1 C7 C6 C4 -1.26(16) . . . . ?
O1 C1 C2 N1 -25.7(2) . . . . ?
O2 C1 C2 N1 155.52(14) . . . . ?
O4 C7 N1 C3 -178.06(14) . . . . ?
C6 C7 N1 C3 2.61(17) . . . . ?
O4 C7 N1 C2 -4.8(2) . . . . ?
C6 C7 N1 C2 175.86(12) . . . . ?
O3 C3 N1 C7 176.48(14) . . . . ?
C4 C3 N1 C7 -2.86(16) . . . . ?
O3 C3 N1 C2 3.3(2) . . . . ?
C4 C3 N1 C2 -176.07(13) . . . . ?
C1 C2 N1 C7 -87.12(18) . . . . ?
C1 C2 N1 C3 85.34(18) . . . . ?
